data_2223111
loop_
_publ_author_name
'Chen, Yan'
'She, Nengfang'

_publ_section_title
;Diethyl
 7,8-dibromo-4,11-dioxo-11b,11c-dihydro-5<i>H</i>,10<i>H</i>-2-oxa-3a,4a,10a,11a-tetraazabenz[<i>f</i>]indeno[2,1,7,7a-<i>ija</i>]azulene-11b,11c-dicarboxylate
;
_journal_coeditor_code HK2753
_journal_issue 9
_journal_name_full 'Acta Crystallographica Section E'
_journal_page_first o2252
_journal_paper_doi 10.1107/S160053680903284X
_journal_volume 65
_journal_year 2009
_chemical_formula_iupac 'C20 H20 Br2 N4 O7'
_chemical_formula_moiety 'C20 H20 Br2 N4 O7'
_chemical_formula_sum 'C20 H20 Br2 N4 O7'
_chemical_formula_weight 588.22
_chemical_name_systematic
;Diethyl
 7,8-dibromo-4,11-dioxo-11b,11c-dihydro-5<i>H</i>,10<i>H</i>-2-oxa-3a,4a,10a,11a-tetraazabenz[<i>f</i>]indeno[2,1,7,7a-ija]azulene-11b,11c-dicarboxylate
;
_space_group_IT_number 14
_symmetry_cell_setting monoclinic
_symmetry_space_group_name_Hall '-P 2ybc'
_symmetry_space_group_name_H-M 'P 1 21/c 1'
_atom_sites_solution_hydrogens geom
_atom_sites_solution_primary direct
_atom_sites_solution_secondary difmap
_audit_creation_method SHELXL-97
_cell_angle_alpha 90.00
_cell_angle_beta 90.1890(10)
_cell_angle_gamma 90.00
_cell_formula_units_Z 4
_cell_length_a 12.4679(10)
_cell_length_b 15.1505(13)
_cell_length_c 11.5383(10)
_cell_measurement_reflns_used 5213
_cell_measurement_temperature 292(2)
_cell_measurement_theta_max 26.12
_cell_measurement_theta_min 2.22
_cell_volume 2179.5(3)
_computing_cell_refinement 'SAINT (Bruker, 2001)'
_computing_data_collection 'SMART (Bruker, 2001)'
_computing_data_reduction 'SAINT (Bruker, 2001)'
_computing_molecular_graphics 'PLATON (Spek, 2009)'
_computing_publication_material 'SHELXTL (Sheldrick, 2008)'
_computing_structure_refinement 'SHELXL97 (Sheldrick, 2008)'
_computing_structure_solution 'SHELXS97 (Sheldrick, 2008)'
_diffrn_ambient_temperature 292(2)
_diffrn_measured_fraction_theta_full 0.997
_diffrn_measured_fraction_theta_max 0.997
_diffrn_measurement_device_type 'Bruker SMART 4K CCD area-detector'
_diffrn_measurement_method '\f and \w'
_diffrn_radiation_monochromator graphite
_diffrn_radiation_source 'fine-focus sealed tube'
_diffrn_radiation_type MoK\a
_diffrn_radiation_wavelength 0.71073
_diffrn_reflns_av_R_equivalents 0.0970
_diffrn_reflns_av_sigmaI/netI 0.0706
_diffrn_reflns_limit_h_max 15
_diffrn_reflns_limit_h_min -15
_diffrn_reflns_limit_k_max 19
_diffrn_reflns_limit_k_min -19
_diffrn_reflns_limit_l_max 13
_diffrn_reflns_limit_l_min -14
_diffrn_reflns_number 18344
_diffrn_reflns_theta_full 27.00
_diffrn_reflns_theta_max 27.00
_diffrn_reflns_theta_min 2.12
_exptl_absorpt_coefficient_mu 3.771
_exptl_absorpt_correction_type none
_exptl_crystal_colour colorless
_exptl_crystal_density_diffrn 1.793
_exptl_crystal_density_method 'not measured'
_exptl_crystal_description block
_exptl_crystal_F_000 1176
_exptl_crystal_size_max 0.30
_exptl_crystal_size_mid 0.20
_exptl_crystal_size_min 0.20
_refine_diff_density_max 0.999
_refine_diff_density_min -0.585
_refine_ls_extinction_method none
_refine_ls_goodness_of_fit_ref 0.908
_refine_ls_hydrogen_treatment constr
_refine_ls_matrix_type full
_refine_ls_number_parameters 349
_refine_ls_number_reflns 4736
_refine_ls_number_restraints 30
_refine_ls_restrained_S_all 0.933
_refine_ls_R_factor_all 0.0786
_refine_ls_R_factor_gt 0.0501
_refine_ls_shift/su_max 0.000
_refine_ls_shift/su_mean 0.000
_refine_ls_structure_factor_coef Fsqd
_refine_ls_weighting_details 'calc w=1/[\s^2^(Fo^2^)+(0.08P)^2^] where P=(Fo^2^+2Fc^2^)/3'
_refine_ls_weighting_scheme calc
_refine_ls_wR_factor_gt 0.1256
_refine_ls_wR_factor_ref 0.1337
_reflns_number_gt 2983
_reflns_number_total 4736
_reflns_threshold_expression I>2\s(I)
_cod_data_source_file hk2753.cif
_cod_data_source_block I
_cod_original_sg_symbol_H-M 'P 21/c '
_cod_database_code 2223111
_cod_database_fobs_code 2223111

loop_
_symmetry_equiv_pos_as_xyz
'x, y, z'
'-x, y+1/2, -z+1/2'
'-x, -y, -z'
'x, -y-1/2, z-1/2'

loop_
_atom_site_type_symbol
_atom_site_label
_atom_site_fract_x
_atom_site_fract_y
_atom_site_fract_z
_atom_site_U_iso_or_equiv
_atom_site_adp_type
_atom_site_calc_flag
_atom_site_refinement_flags
_atom_site_occupancy
_atom_site_disorder_assembly
_atom_site_disorder_group
Br Br1 -0.39306(3) 0.14276(3) 0.75601(4) 0.06508(19) Uani d . 1 . .
Br Br2 -0.31776(4) 0.30716(4) 0.57266(4) 0.0716(2) Uani d . 1 . .
O O1 -0.01869(19) -0.05766(16) 0.7742(2) 0.0470(7) Uani d . 1 . .
O O2 0.1247(2) 0.18343(17) 0.4670(2) 0.0461(6) Uani d . 1 . .
O O3 0.3227(3) 0.2018(2) 0.8002(3) 0.0737(10) Uani d . 1 A .
O O4 0.2543(5) 0.1138(5) 0.9343(4) 0.0491(16) Uani d PD 0.735(16) A 1
O O4' 0.2838(13) 0.0817(11) 0.9206(11) 0.053(4) Uani d PDU 0.265(16) A 2
O O5 0.3918(3) 0.0190(3) 0.7638(4) 0.1048(15) Uani d . 1 . .
O O6 0.3624(2) -0.0744(3) 0.6229(3) 0.0823(11) Uani d D 1 . .
O O7 0.10231(19) -0.05214(17) 0.4804(2) 0.0465(6) Uani d . 1 A .
N N1 0.0940(2) 0.05941(18) 0.8063(2) 0.0342(6) Uani d . 1 . .
N N2 0.1467(2) 0.16772(18) 0.6633(2) 0.0344(6) Uani d . 1 . .
N N3 0.1438(2) -0.04468(18) 0.6808(3) 0.0375(7) Uani d . 1 A .
N N4 0.2148(2) 0.06373(19) 0.5477(2) 0.0362(7) Uani d . 1 A .
C C1 -0.0639(3) 0.1581(2) 0.7972(3) 0.0368(8) Uani d . 1 . .
C C2 -0.1724(3) 0.1369(2) 0.8074(3) 0.0429(9) Uani d . 1 . .
H H2 -0.1937 0.0938 0.8599 0.052 Uiso calc R 1 . .
C C3 -0.2483(3) 0.1793(3) 0.7405(3) 0.0434(9) Uani d . 1 . .
C C4 -0.2182(3) 0.2441(3) 0.6642(3) 0.0453(9) Uani d . 1 . .
C C5 -0.1106(3) 0.2646(2) 0.6516(3) 0.0407(8) Uani d . 1 . .
H H5 -0.0903 0.3077 0.5988 0.049 Uiso calc R 1 . .
C C6 -0.0329(3) 0.2218(2) 0.7163(3) 0.0368(8) Uani d . 1 . .
C C7 0.0170(3) 0.1112(3) 0.8718(3) 0.0423(9) Uani d . 1 A .
H H7A 0.0555 0.1545 0.9177 0.051 Uiso calc R 1 . .
H H7B -0.0206 0.0725 0.9249 0.051 Uiso calc R 1 . .
C C8 0.0838(3) 0.2443(2) 0.6985(3) 0.0381(8) Uani d . 1 A .
H H8A 0.0895 0.2897 0.6396 0.046 Uiso calc R 1 . .
H H8B 0.1131 0.2679 0.7700 0.046 Uiso calc R 1 . .
C C9 0.0625(3) -0.0180(2) 0.7541(3) 0.0358(8) Uani d . 1 A .
C C10 0.1571(3) 0.1427(2) 0.5517(3) 0.0345(8) Uani d . 1 A .
C C11 0.1813(3) 0.1016(2) 0.7450(3) 0.0352(8) Uani d . 1 A .
C C12 0.2663(3) 0.1435(3) 0.8275(3) 0.0487(10) Uani d D 1 . .
C C13 0.3325(7) 0.1493(6) 1.0189(6) 0.070(3) Uani d PD 0.735(16) A 1
H H13A 0.3212 0.2121 1.0303 0.084 Uiso calc PR 0.735(16) A 1
H H13B 0.4052 0.1402 0.9917 0.084 Uiso calc PR 0.735(16) A 1
C C13' 0.3735(18) 0.0999(19) 1.0039(17) 0.081(7) Uani d PDU 0.265(16) A 2
H H13C 0.3752 0.1621 1.0236 0.097 Uiso calc PR 0.265(16) A 2
H H13D 0.4417 0.0841 0.9695 0.097 Uiso calc PR 0.265(16) A 2
C C14 0.3146(8) 0.1006(8) 1.1289(7) 0.106(4) Uani d PD 0.735(16) A 1
H H14A 0.2406 0.1055 1.1507 0.128 Uiso calc PR 0.735(16) A 1
H H14B 0.3590 0.1253 1.1888 0.128 Uiso calc PR 0.735(16) A 1
H H14C 0.3327 0.0395 1.1182 0.128 Uiso calc PR 0.735(16) A 1
C C14' 0.354(3) 0.045(3) 1.112(2) 0.165(17) Uani d PDU 0.265(16) A 2
H H14D 0.2780 0.0423 1.1272 0.198 Uiso calc PR 0.265(16) A 2
H H14E 0.3899 0.0710 1.1769 0.198 Uiso calc PR 0.265(16) A 2
H H14F 0.3804 -0.0140 1.1001 0.198 Uiso calc PR 0.265(16) A 2
C C15 0.2217(2) 0.0256(2) 0.6629(3) 0.0344(8) Uani d . 1 . .
C C16 0.3359(3) -0.0087(3) 0.6886(4) 0.0492(10) Uani d . 1 A .
C C17 0.4520(7) -0.1364(8) 0.6416(14) 0.050(3) Uani d PD 0.51(2) A 1
H H17A 0.4337 -0.1946 0.6128 0.060 Uiso calc PR 0.51(2) A 1
H H17B 0.4693 -0.1408 0.7234 0.060 Uiso calc PR 0.51(2) A 1
C C17' 0.4760(10) -0.0973(16) 0.6529(15) 0.082(6) Uani d PD 0.49(2) A 2
H H17C 0.4787 -0.1386 0.7171 0.098 Uiso calc PR 0.49(2) A 2
H H17D 0.5164 -0.0449 0.6735 0.098 Uiso calc PR 0.49(2) A 2
C C18 0.5452(7) -0.0986(11) 0.5752(14) 0.066(4) Uani d PD 0.51(2) A 1
H H18A 0.5265 -0.0941 0.4947 0.079 Uiso calc PR 0.51(2) A 1
H H18B 0.6064 -0.1366 0.5838 0.079 Uiso calc PR 0.51(2) A 1
H H18C 0.5622 -0.0410 0.6049 0.079 Uiso calc PR 0.51(2) A 1
C C18' 0.5196(12) -0.1389(17) 0.5435(14) 0.096(6) Uani d PD 0.49(2) A 2
H H18D 0.4778 -0.1901 0.5242 0.115 Uiso calc PR 0.49(2) A 2
H H18E 0.5930 -0.1559 0.5558 0.115 Uiso calc PR 0.49(2) A 2
H H18F 0.5158 -0.0971 0.4811 0.115 Uiso calc PR 0.49(2) A 2
C C19 0.1211(3) -0.1018(2) 0.5829(3) 0.0459(9) Uani d . 1 . .
H H19A 0.1812 -0.1414 0.5707 0.055 Uiso calc R 1 A .
H H19B 0.0584 -0.1375 0.5997 0.055 Uiso calc R 1 . .
C C20 0.1918(3) 0.0019(3) 0.4536(3) 0.0435(9) Uani d . 1 . .
H H20A 0.1773 0.0346 0.3830 0.052 Uiso calc R 1 A .
H H20B 0.2541 -0.0350 0.4403 0.052 Uiso calc R 1 . .

loop_
_atom_site_aniso_label
_atom_site_aniso_U_11
_atom_site_aniso_U_22
_atom_site_aniso_U_33
_atom_site_aniso_U_12
_atom_site_aniso_U_13
_atom_site_aniso_U_23
Br1 0.0421(2) 0.0827(4) 0.0705(3) -0.0127(2) 0.0010(2) -0.0028(2)
Br2 0.0526(3) 0.0970(4) 0.0652(3) 0.0130(2) -0.0028(2) 0.0176(3)
O1 0.0421(14) 0.0383(14) 0.0606(18) -0.0069(11) 0.0073(12) 0.0001(12)
O2 0.0572(15) 0.0466(15) 0.0344(15) 0.0013(12) -0.0013(12) 0.0038(12)
O3 0.070(2) 0.074(2) 0.077(2) -0.0353(17) -0.0222(17) 0.0031(18)
O4 0.045(3) 0.067(4) 0.035(3) 0.001(2) -0.016(2) -0.003(2)
O4' 0.031(6) 0.088(9) 0.039(6) 0.006(6) -0.004(5) -0.006(6)
O5 0.058(2) 0.129(4) 0.127(3) 0.027(2) -0.050(2) -0.051(3)
O6 0.0556(18) 0.107(3) 0.084(2) 0.0454(18) -0.0168(17) -0.028(2)
O7 0.0470(14) 0.0474(15) 0.0451(16) 0.0019(12) -0.0088(12) -0.0125(12)
N1 0.0360(14) 0.0362(15) 0.0303(15) -0.0013(12) 0.0016(12) -0.0024(13)
N2 0.0391(15) 0.0336(15) 0.0305(16) -0.0023(12) 0.0009(12) -0.0027(12)
N3 0.0387(15) 0.0336(16) 0.0401(17) -0.0002(12) -0.0002(13) -0.0040(13)
N4 0.0375(14) 0.0399(16) 0.0311(16) 0.0030(12) -0.0010(12) -0.0026(13)
C1 0.0437(19) 0.0347(19) 0.0320(19) 0.0005(15) 0.0056(15) -0.0098(15)
C2 0.049(2) 0.042(2) 0.038(2) -0.0012(17) 0.0076(17) -0.0068(17)
C3 0.0372(18) 0.047(2) 0.046(2) -0.0059(16) 0.0066(16) -0.0110(18)
C4 0.0426(19) 0.050(2) 0.043(2) 0.0057(17) -0.0009(16) -0.0114(18)
C5 0.049(2) 0.0367(19) 0.037(2) 0.0009(16) 0.0057(16) -0.0064(16)
C6 0.0452(19) 0.0327(18) 0.033(2) -0.0001(15) 0.0026(15) -0.0093(15)
C7 0.050(2) 0.046(2) 0.032(2) -0.0033(17) 0.0086(16) -0.0054(17)
C8 0.0440(18) 0.0330(18) 0.037(2) -0.0029(15) 0.0020(16) -0.0044(15)
C9 0.0354(17) 0.0367(19) 0.035(2) 0.0035(15) -0.0008(14) 0.0037(15)
C10 0.0327(16) 0.0355(19) 0.035(2) -0.0065(14) -0.0005(14) -0.0015(16)
C11 0.0332(16) 0.0411(19) 0.0311(19) -0.0037(14) -0.0038(14) -0.0035(15)
C12 0.044(2) 0.060(3) 0.042(2) -0.0079(19) -0.0106(18) -0.006(2)
C13 0.071(4) 0.069(5) 0.070(5) -0.005(4) -0.039(4) -0.001(4)
C13' 0.092(11) 0.080(11) 0.071(10) -0.014(8) -0.004(8) -0.021(8)
C14 0.119(7) 0.133(9) 0.066(6) 0.014(7) -0.041(5) 0.008(5)
C14' 0.166(19) 0.165(19) 0.165(19) 0.001(10) -0.012(10) -0.006(10)
C15 0.0315(16) 0.0384(19) 0.0334(19) 0.0004(14) -0.0028(14) -0.0037(15)
C16 0.0362(19) 0.060(3) 0.051(3) 0.0025(18) -0.0016(18) 0.007(2)
C17 0.045(5) 0.046(6) 0.059(8) 0.004(4) -0.002(4) -0.004(5)
C17' 0.049(8) 0.081(12) 0.115(11) 0.036(7) -0.037(8) -0.039(10)
C18 0.043(5) 0.089(10) 0.065(9) 0.014(5) 0.009(5) 0.011(7)
C18' 0.057(8) 0.104(14) 0.127(15) 0.035(8) -0.016(8) -0.013(10)
C19 0.045(2) 0.037(2) 0.056(3) -0.0023(16) 0.0008(18) -0.0112(19)
C20 0.048(2) 0.048(2) 0.034(2) 0.0065(17) 0.0040(16) -0.0097(17)

loop_
_atom_type_symbol
_atom_type_description
_atom_type_scat_dispersion_real
_atom_type_scat_dispersion_imag
_atom_type_scat_source
C C 0.0033 0.0016 'International Tables Vol C Tables 4.2.6.8 and 6.1.1.4'
H H 0.0000 0.0000 'International Tables Vol C Tables 4.2.6.8 and 6.1.1.4'
N N 0.0061 0.0033 'International Tables Vol C Tables 4.2.6.8 and 6.1.1.4'
O O 0.0106 0.0060 'International Tables Vol C Tables 4.2.6.8 and 6.1.1.4'
Br Br -0.2901 2.4595 'International Tables Vol C Tables 4.2.6.8 and 6.1.1.4'

loop_
_geom_angle_atom_site_label_1
_geom_angle_atom_site_label_2
_geom_angle_atom_site_label_3
_geom_angle_site_symmetry_1
_geom_angle_site_symmetry_3
_geom_angle
_geom_angle_publ_flag
C12 O4 C13 . . 114.5(5) ?
C12 O4' C13' . . 118.0(14) ?
C16 O6 C17 . . 126.8(7) ?
C16 O6 C17' . . 106.6(6) ?
C20 O7 C19 . . 111.1(3) ?
C9 N1 C11 . . 112.1(3) ?
C9 N1 C7 . . 120.0(3) ?
C11 N1 C7 . . 120.9(3) ?
C10 N2 C11 . . 113.5(3) ?
C10 N2 C8 . . 122.9(3) ?
C11 N2 C8 . . 122.1(3) ?
C9 N3 C19 . . 120.6(3) ?
C9 N3 C15 . . 111.4(3) ?
C19 N3 C15 . . 117.0(3) ?
C10 N4 C15 . . 109.9(3) ?
C10 N4 C20 . . 118.3(3) ?
C15 N4 C20 . . 115.9(3) ?
C2 C1 C6 . . 119.0(3) ?
C2 C1 C7 . . 119.5(3) ?
C6 C1 C7 . . 121.5(3) ?
C3 C2 C1 . . 120.6(4) ?
C3 C2 H2 . . 119.7 ?
C1 C2 H2 . . 119.7 ?
C4 C3 C2 . . 120.3(3) ?
C4 C3 Br1 . . 122.1(3) ?
C2 C3 Br1 . . 117.6(3) ?
C3 C4 C5 . . 119.7(4) ?
C3 C4 Br2 . . 122.7(3) ?
C5 C4 Br2 . . 117.6(3) ?
C6 C5 C4 . . 121.0(4) ?
C6 C5 H5 . . 119.5 ?
C4 C5 H5 . . 119.5 ?
C5 C6 C1 . . 119.3(3) ?
C5 C6 C8 . . 119.7(3) ?
C1 C6 C8 . . 121.0(3) ?
N1 C7 C1 . . 113.6(3) ?
N1 C7 H7A . . 108.9 ?
C1 C7 H7A . . 108.9 ?
N1 C7 H7B . . 108.9 ?
C1 C7 H7B . . 108.9 ?
H7A C7 H7B . . 107.7 ?
N2 C8 C6 . . 112.2(3) ?
N2 C8 H8A . . 109.2 ?
C6 C8 H8A . . 109.2 ?
N2 C8 H8B . . 109.2 ?
C6 C8 H8B . . 109.2 ?
H8A C8 H8B . . 107.9 ?
O1 C9 N1 . . 125.6(3) ?
O1 C9 N3 . . 126.3(3) ?
N1 C9 N3 . . 107.9(3) ?
O2 C10 N2 . . 126.0(3) ?
O2 C10 N4 . . 125.1(3) ?
N2 C10 N4 . . 108.9(3) ?
N2 C11 N1 . . 113.7(3) ?
N2 C11 C12 . . 108.6(3) ?
N1 C11 C12 . . 113.1(3) ?
N2 C11 C15 . . 102.2(3) ?
N1 C11 C15 . . 102.3(3) ?
C12 C11 C15 . . 116.6(3) ?
O3 C12 O4 . . 125.3(4) ?
O3 C12 O4' . . 127.0(7) ?
O3 C12 C11 . . 123.3(4) ?
O4 C12 C11 . . 110.7(4) ?
O4' C12 C11 . . 107.0(6) ?
O4 C13 C14 . . 106.4(5) ?
O4 C13 H13A . . 110.4 ?
C14 C13 H13A . . 110.4 ?
O4 C13 H13B . . 110.4 ?
C14 C13 H13B . . 110.4 ?
H13A C13 H13B . . 108.6 ?
O4' C13' C14' . . 107.5(13) ?
O4' C13' H13C . . 110.2 ?
C14' C13' H13C . . 110.2 ?
O4' C13' H13D . . 110.2 ?
C14' C13' H13D . . 110.2 ?
H13C C13' H13D . . 108.5 ?
C13' C14' H14D . . 109.5 ?
C13' C14' H14E . . 109.5 ?
H14D C14' H14E . . 109.5 ?
C13' C14' H14F . . 109.5 ?
H14D C14' H14F . . 109.5 ?
H14E C14' H14F . . 109.5 ?
N4 C15 N3 . . 112.6(3) ?
N4 C15 C16 . . 111.2(3) ?
N3 C15 C16 . . 109.9(3) ?
N4 C15 C11 . . 104.0(3) ?
N3 C15 C11 . . 103.6(2) ?
C16 C15 C11 . . 115.3(3) ?
O5 C16 O6 . . 123.3(4) ?
O5 C16 C15 . . 124.0(4) ?
O6 C16 C15 . . 112.6(3) ?
O6 C17 C18 . . 105.6(7) ?
O6 C17 H17A . . 110.6 ?
C18 C17 H17A . . 110.6 ?
O6 C17 H17B . . 110.6 ?
C18 C17 H17B . . 110.6 ?
H17A C17 H17B . . 108.8 ?
O6 C17' C18' . . 104.3(7) ?
O6 C17' H17C . . 110.9 ?
C18' C17' H17C . . 110.9 ?
O6 C17' H17D . . 110.9 ?
C18' C17' H17D . . 110.9 ?
H17C C17' H17D . . 108.9 ?
C17' C18' H18D . . 109.5 ?
C17' C18' H18E . . 109.5 ?
H18D C18' H18E . . 109.5 ?
C17' C18' H18F . . 109.5 ?
H18D C18' H18F . . 109.5 ?
H18E C18' H18F . . 109.5 ?
O7 C19 N3 . . 111.3(3) ?
O7 C19 H19A . . 109.4 ?
N3 C19 H19A . . 109.4 ?
O7 C19 H19B . . 109.4 ?
N3 C19 H19B . . 109.4 ?
H19A C19 H19B . . 108.0 ?
O7 C20 N4 . . 111.1(3) ?
O7 C20 H20A . . 109.4 ?
N4 C20 H20A . . 109.4 ?
O7 C20 H20B . . 109.4 ?
N4 C20 H20B . . 109.4 ?
H20A C20 H20B . . 108.0 ?

loop_
_geom_bond_atom_site_label_1
_geom_bond_atom_site_label_2
_geom_bond_site_symmetry_2
_geom_bond_distance
_geom_bond_publ_flag
Br1 C3 . 1.896(3) ?
Br2 C4 . 1.887(4) ?
O4 C13 . 1.479(6) ?
O4' C13' . 1.498(10) ?
C1 C2 . 1.396(5) ?
C1 C6 . 1.399(5) ?
C1 C7 . 1.503(5) ?
C2 C3 . 1.378(5) ?
C2 H2 . 0.9300 ?
C3 C4 . 1.372(6) ?
C4 C5 . 1.386(5) ?
C5 C6 . 1.382(5) ?
C5 H5 . 0.9300 ?
C6 C8 . 1.509(5) ?
C7 N1 . 1.453(4) ?
C7 H7A . 0.9700 ?
C7 H7B . 0.9700 ?
C8 N2 . 1.459(4) ?
C8 H8A . 0.9700 ?
C8 H8B . 0.9700 ?
C9 O1 . 1.199(4) ?
C9 N1 . 1.376(4) ?
C9 N3 . 1.383(4) ?
C10 O2 . 1.223(4) ?
C10 N2 . 1.349(4) ?
C10 N4 . 1.396(4) ?
C11 N2 . 1.440(4) ?
C11 N1 . 1.450(4) ?
C11 C12 . 1.558(5) ?
C11 C15 . 1.575(5) ?
C12 O3 . 1.173(5) ?
C12 O4 . 1.321(6) ?
C12 O4' . 1.441(10) ?
C13 C14 . 1.485(8) ?
C13 H13A . 0.9700 ?
C13 H13B . 0.9700 ?
C13' C14' . 1.522(10) ?
C13' H13C . 0.9700 ?
C13' H13D . 0.9700 ?
C14 H14A . 0.9600 ?
C14 H14B . 0.9600 ?
C14 H14C . 0.9600 ?
C14' H14D . 0.9600 ?
C14' H14E . 0.9600 ?
C14' H14F . 0.9600 ?
C15 N4 . 1.451(4) ?
C15 N3 . 1.457(4) ?
C15 C16 . 1.544(5) ?
C16 O5 . 1.188(5) ?
C16 O6 . 1.294(5) ?
C17 O6 . 1.475(8) ?
C17 C18 . 1.507(9) ?
C17 H17A . 0.9700 ?
C17 H17B . 0.9700 ?
C17' O6 . 1.497(8) ?
C17' C18' . 1.514(10) ?
C17' H17C . 0.9700 ?
C17' H17D . 0.9700 ?
C18 H18A . 0.9600 ?
C18 H18B . 0.9600 ?
C18 H18C . 0.9600 ?
C18' H18D . 0.9600 ?
C18' H18E . 0.9600 ?
C18' H18F . 0.9600 ?
C19 O7 . 1.421(5) ?
C19 N3 . 1.451(5) ?
C19 H19A . 0.9700 ?
C19 H19B . 0.9700 ?
C20 O7 . 1.419(4) ?
C20 N4 . 1.462(5) ?
C20 H20A . 0.9700 ?
C20 H20B . 0.9700 ?

loop_
_geom_hbond_atom_site_label_D
_geom_hbond_atom_site_label_H
_geom_hbond_atom_site_label_A
_geom_hbond_site_symmetry_A
_geom_hbond_distance_DH
_geom_hbond_distance_HA
_geom_hbond_distance_DA
_geom_hbond_angle_DHA
C19 H19B O2 3_556 0.97 2.51 3.353(4) 145.8
C17 H17A Br1 2_546 0.97 2.94 3.625(10) 128.9
C8 H8B O2 4_566 0.97 2.39 3.324(4) 160.6

loop_
_geom_torsion_atom_site_label_1
_geom_torsion_atom_site_label_2
_geom_torsion_atom_site_label_3
_geom_torsion_atom_site_label_4
_geom_torsion_site_symmetry_1
_geom_torsion_site_symmetry_2
_geom_torsion_site_symmetry_3
_geom_torsion_site_symmetry_4
_geom_torsion
_geom_torsion_publ_flag
C6 C1 C2 C3 . . . . -1.2(5) ?
C7 C1 C2 C3 . . . . 179.5(3) ?
C1 C2 C3 C4 . . . . -1.0(5) ?
C1 C2 C3 Br1 . . . . 177.5(3) ?
C2 C3 C4 C5 . . . . 2.2(6) ?
Br1 C3 C4 C5 . . . . -176.2(3) ?
C2 C3 C4 Br2 . . . . -178.3(3) ?
Br1 C3 C4 Br2 . . . . 3.2(5) ?
C3 C4 C5 C6 . . . . -1.1(6) ?
Br2 C4 C5 C6 . . . . 179.4(3) ?
C4 C5 C6 C1 . . . . -1.2(5) ?
C4 C5 C6 C8 . . . . 178.6(3) ?
C2 C1 C6 C5 . . . . 2.3(5) ?
C7 C1 C6 C5 . . . . -178.5(3) ?
C2 C1 C6 C8 . . . . -177.5(3) ?
C7 C1 C6 C8 . . . . 1.7(5) ?
C2 C1 C7 N1 . . . . 117.2(4) ?
C6 C1 C7 N1 . . . . -62.0(4) ?
C5 C6 C8 N2 . . . . -120.8(3) ?
C1 C6 C8 N2 . . . . 59.0(4) ?
N2 C11 C12 O3 . . . . -28.4(5) ?
N1 C11 C12 O3 . . . . -155.6(4) ?
C15 C11 C12 O3 . . . . 86.2(5) ?
N2 C11 C12 O4 . . . . 142.1(5) ?
N1 C11 C12 O4 . . . . 14.9(6) ?
C15 C11 C12 O4 . . . . -103.3(5) ?
N2 C11 C12 O4' . . . . 169.3(9) ?
N1 C11 C12 O4' . . . . 42.0(9) ?
C15 C11 C12 O4' . . . . -76.1(9) ?
O3 C12 O4 C13 . . . . -10.4(9) ?
O4' C12 O4 C13 . . . . 92.9(17) ?
C11 C12 O4 C13 . . . . 179.4(5) ?
C12 O4 C13 C14 . . . . -173.3(7) ?
O3 C12 O4' C13' . . . . 10.1(19) ?
O4 C12 O4' C13' . . . . -86(2) ?
C11 C12 O4' C13' . . . . 171.6(13) ?
C12 O4' C13' C14' . . . . 162(2) ?
N2 C11 C15 N4 . . . . 5.9(3) ?
N1 C11 C15 N4 . . . . 123.9(3) ?
C12 C11 C15 N4 . . . . -112.2(3) ?
N2 C11 C15 N3 . . . . -111.9(3) ?
N1 C11 C15 N3 . . . . 6.1(3) ?
C12 C11 C15 N3 . . . . 130.0(3) ?
N2 C11 C15 C16 . . . . 128.0(3) ?
N1 C11 C15 C16 . . . . -114.0(3) ?
C12 C11 C15 C16 . . . . 9.8(4) ?
N4 C15 C16 O5 . . . . 117.6(5) ?
N3 C15 C16 O5 . . . . -117.0(5) ?
C11 C15 C16 O5 . . . . -0.5(6) ?
N4 C15 C16 O6 . . . . -65.6(4) ?
N3 C15 C16 O6 . . . . 59.7(4) ?
C11 C15 C16 O6 . . . . 176.3(3) ?
O1 C9 N1 C11 . . . . -166.1(3) ?
N3 C9 N1 C11 . . . . 17.8(4) ?
O1 C9 N1 C7 . . . . -15.0(5) ?
N3 C9 N1 C7 . . . . 168.9(3) ?
N2 C11 N1 C9 . . . . 94.8(3) ?
C12 C11 N1 C9 . . . . -140.8(3) ?
C15 C11 N1 C9 . . . . -14.6(3) ?
N2 C11 N1 C7 . . . . -56.0(4) ?
C12 C11 N1 C7 . . . . 68.4(4) ?
C15 C11 N1 C7 . . . . -165.4(3) ?
C1 C7 N1 C9 . . . . -72.5(4) ?
C1 C7 N1 C11 . . . . 76.0(4) ?
O2 C10 N2 C11 . . . . 173.0(3) ?
N4 C10 N2 C11 . . . . -9.2(4) ?
O2 C10 N2 C8 . . . . 6.8(5) ?
N4 C10 N2 C8 . . . . -175.4(3) ?
N1 C11 N2 C10 . . . . -107.8(3) ?
C12 C11 N2 C10 . . . . 125.4(3) ?
C15 C11 N2 C10 . . . . 1.7(3) ?
N1 C11 N2 C8 . . . . 58.5(4) ?
C12 C11 N2 C8 . . . . -68.3(4) ?
C15 C11 N2 C8 . . . . 168.0(3) ?
C6 C8 N2 C10 . . . . 86.8(4) ?
C6 C8 N2 C11 . . . . -78.2(4) ?
O1 C9 N3 C19 . . . . 27.9(5) ?
N1 C9 N3 C19 . . . . -156.0(3) ?
O1 C9 N3 C15 . . . . 170.8(3) ?
N1 C9 N3 C15 . . . . -13.1(4) ?
O7 C19 N3 C9 . . . . 93.6(4) ?
O7 C19 N3 C15 . . . . -47.3(4) ?
N4 C15 N3 C9 . . . . -107.8(3) ?
C16 C15 N3 C9 . . . . 127.6(3) ?
C11 C15 N3 C9 . . . . 3.9(3) ?
N4 C15 N3 C19 . . . . 36.5(4) ?
C16 C15 N3 C19 . . . . -88.1(4) ?
C11 C15 N3 C19 . . . . 148.2(3) ?
O2 C10 N4 C15 . . . . -169.0(3) ?
N2 C10 N4 C15 . . . . 13.2(3) ?
O2 C10 N4 C20 . . . . -32.8(5) ?
N2 C10 N4 C20 . . . . 149.4(3) ?
N3 C15 N4 C10 . . . . 99.8(3) ?
C16 C15 N4 C10 . . . . -136.3(3) ?
C11 C15 N4 C10 . . . . -11.6(3) ?
N3 C15 N4 C20 . . . . -37.5(4) ?
C16 C15 N4 C20 . . . . 86.4(4) ?
C11 C15 N4 C20 . . . . -148.9(3) ?
O7 C20 N4 C10 . . . . -83.8(4) ?
O7 C20 N4 C15 . . . . 49.8(4) ?
O5 C16 O6 C17 . . . . 12.8(8) ?
C15 C16 O6 C17 . . . . -163.9(5) ?
O5 C16 O6 C17' . . . . -6.2(13) ?
C15 C16 O6 C17' . . . . 177.0(11) ?
C18 C17 O6 C16 . . . . -93.3(16) ?
C18 C17 O6 C17' . . . . -48.3(18) ?
C18' C17' O6 C16 . . . . -153.5(19) ?
C18' C17' O6 C17 . . . . 62.7(17) ?
N4 C20 O7 C19 . . . . -59.7(4) ?
N3 C19 O7 C20 . . . . 58.3(4) ?
